data_7036761
loop_
_publ_author_name
'Zimmermann, Iwan'
'Corgnet, Alexis'
'Johnsson, Mats'
'Lidin, Sven'

_publ_section_title
;
 Synthesis and crystal structure of a series of incommensurately modulated
 composite oxohalide compounds.
;
_journal_name_full 'Dalton transactions (Cambridge, England : 2003)'
_journal_paper_doi 10.1039/c4dt02084g
_journal_year 2014
_chemical_formula_sum 'Cl4 O7.61 Sb4 Zn3.61'
_chemical_formula_weight 986.6
_chemical_name_systematic ' ?'
_space_group_IT_number 4
_space_group_ssg_name P21(\a0\g)0
_symmetry_cell_setting monoclinic
_symmetry_space_group_name_Hall 'P 2yb (x+1/4,y,z)'
_symmetry_space_group_name_H-M 'P 1 21 1 (a-1/4,b,c)'
_cell_angle_alpha 90
_cell_angle_beta 91.024(11)
_cell_angle_gamma 90
_cell_formula_units_Z 2
_cell_length_a 4.0634(6)
_cell_length_b 17.163(2)
_cell_length_c 10.4699(13)
_cell_measurement_reflns_used 1865
_cell_measurement_temperature 293
_cell_measurement_theta_max 33.56
_cell_measurement_theta_min 3.25
_cell_modulation_dimension 1
_cell_subsystems_number 2
_cell_volume 730.06(16)
_computing_cell_refinement
;
CrysAlisPro, Agilent Technologies,
Version 1.171.34.49 (release 20-01-2011 CrysAlis171 .NET)
(compiled Jan 20 2011,15:58:25)
;
_computing_data_collection
;
CrysAlisPro, Agilent Technologies,
Version 1.171.34.49 (release 20-01-2011 CrysAlis171 .NET)
(compiled Jan 20 2011,15:58:25)
;
_computing_data_reduction
;
CrysAlisPro, Agilent Technologies,
Version 1.171.34.49 (release 20-01-2011 CrysAlis171 .NET)
(compiled Jan 20 2011,15:58:25)
;
_diffrn_ambient_temperature 293
_diffrn_detector_area_resol_mean 16.5467
_diffrn_measured_fraction_theta_full 0.88
_diffrn_measured_fraction_theta_max 0.71
_diffrn_measurement_device 'four-cycle diffractometer'
_diffrn_measurement_device_type 'Xcalibur, Sapphire3'
_diffrn_measurement_method '\w scans'
_diffrn_radiation_monochromator graphite
_diffrn_radiation_source 'Enhance (Mo) X-ray Source'
_diffrn_radiation_type 'Mo K\a'
_diffrn_radiation_wavelength 0.7107
_diffrn_reflns_av_R_equivalents 0.1486
_diffrn_reflns_av_sigmaI/netI 0.3211
_diffrn_reflns_limit_h_max 6
_diffrn_reflns_limit_h_min -6
_diffrn_reflns_limit_index_m_1_max 2
_diffrn_reflns_limit_index_m_1_min -2
_diffrn_reflns_limit_k_max 25
_diffrn_reflns_limit_k_min -25
_diffrn_reflns_limit_l_max 14
_diffrn_reflns_limit_l_min -16
_diffrn_reflns_number 39655
_diffrn_reflns_theta_full 15.85
_diffrn_reflns_theta_max 33.64
_diffrn_reflns_theta_min 3.26
_exptl_absorpt_coefficient_mu 13.86
_exptl_absorpt_correction_T_max 1
_exptl_absorpt_correction_T_min 0.555
_exptl_absorpt_correction_type multi-scan
_exptl_absorpt_process_details
;
CrysAlisPro, Agilent Technologies,
Version 1.171.34.49 (release 20-01-2011 CrysAlis171 .NET)
(compiled Jan 20 2011,15:58:25)
Empirical absorption correction using spherical harmonics,
 implemented in SCALE3 ABSPACK scaling algorithm.
;
_exptl_crystal_density_diffrn 4.4866
_exptl_crystal_F_000 882
_refine_diff_density_max 9.13
_refine_diff_density_min -9.04
_refine_ls_extinction_method none
_refine_ls_goodness_of_fit_gt 1.39
_refine_ls_goodness_of_fit_ref 1.13
_refine_ls_number_constraints 9
_refine_ls_number_parameters 362
_refine_ls_number_reflns 22220
_refine_ls_number_restraints 0
_refine_ls_R_factor_all 0.3403
_refine_ls_R_factor_gt 0.0714
_refine_ls_shift/su_max 0.0480
_refine_ls_shift/su_mean 0.0091
_refine_ls_structure_factor_coef F
_refine_ls_weighting_details w=1/(\s^2^(F)+0.0001F^2^)
_refine_ls_weighting_scheme sigma
_refine_ls_wR_factor_gt 0.0690
_refine_ls_wR_factor_ref 0.1404
_reflns_number_gt 3537
_reflns_number_total 22220
_reflns_threshold_expression I>3\s(I)
_cod_data_source_file c4dt02084g5.cif
_cod_data_source_block I
_cod_database_code 7036761

loop_
_space_group_symop_id
_space_group_symop_operation_xyz
1 x,y,z
2 -x+0.5,y+0.5,-z

loop_
_space_group_symop_ssg_id
_space_group_symop_ssg_operation_algebraic
1 x1,x2,x3,x4
2 -x1+1/2,x2+1/2,-x3,-x4

loop_
_atom_site_label
_atom_site_type_symbol
_atom_site_fract_x
_atom_site_fract_y
_atom_site_fract_z
_atom_site_adp_type
_atom_site_U_iso_or_equiv
_atom_site_symmetry_multiplicity
_atom_site_occupancy
_atom_site_calc_flag
_atom_site_subsystem_code
Cl1 Cl 0.0460(15) 0.2103(6) 0.1204(7) Uani 0.050(3) 2 1 d 1
Cl2 Cl 0.4936(16) -0.1164(3) -0.3890(7) Uani 0.026(2) 2 1 d 1
Cl3 Cl 0.5007(19) 0.3346(5) -0.1138(7) Uani 0.039(2) 2 1 d 1
Cl4 Cl 0.0111(17) 0.0035(5) -0.6193(6) Uani 0.035(2) 2 1 d 1
Sb1 Sb 0.5152(4) 0.047105 0.04790(13) Uani 0.0181(4) 2 1 d 1
Sb2 Sb 0.0103(4) -0.07013(15) -0.14630(18) Uani 0.0233(5) 2 1 d 1
Sb3 Sb 0.4838(5) 0.17714(10) -0.54292(14) Uani 0.0185(4) 2 1 d 1
Sb4 Sb -0.0023(5) 0.28686(14) -0.35697(16) Uani 0.0213(5) 2 1 d 1
O1 O 0.987(3) 0.0107(8) -0.2625(11) Uiso 0.0049(9) 2 1 d 1
O2 O 0.495(3) 0.0885(7) -0.4148(11) Uiso 0.0049(9) 2 1 d 1
O3 O -0.023(3) 0.2007(7) -0.2165(11) Uiso 0.0049(9) 2 1 d 1
O4 O 0.014(3) 0.0176(7) -0.0103(11) Uiso 0.0049(9) 2 1 d 1
O5 O 0.379(7) -0.0579(13) -0.107(2) Uiso 0.0049(9) 2 0.90(2) d 1
O6 O -0.001(5) 0.2107(11) -0.4986(17) Uiso 0.0049(9) 2 0.71(2) d 1
O7 O 0.495(3) 0.2593(7) -0.4093(11) Uiso 0.0049(9) 2 1 d 1
O8 O 0.514(3) 0.1188(8) -0.0905(12) Uiso 0.0049(9) 2 1 d 1
Zn1 Zn 0.0894(12) 0.2190(2) -0.0627(3) Uani 0.0272(11) 2 1 d 2
Zn2 Zn 0.4970(15) 0.1075(3) -0.2484(4) Uani 0.0205(6) 2 1 d 2
Zn3 Zn 0.9145(11) -0.0043(2) -0.4349(3) Uani 0.0210(9) 2 1 d 2

loop_
_atom_site_aniso_label
_atom_site_aniso_type_symbol
_atom_site_aniso_U_11
_atom_site_aniso_U_22
_atom_site_aniso_U_33
_atom_site_aniso_U_12
_atom_site_aniso_U_13
_atom_site_aniso_U_23
Cl1 Cl 0.008(3) 0.117(8) 0.026(4) 0.014(4) -0.020(2) 0.011(4)
Cl2 Cl 0.022(3) -0.003(2) 0.058(4) 0.011(2) -0.004(3) -0.011(2)
Cl3 Cl 0.038(4) 0.054(5) 0.026(3) 0.000(4) 0.000(3) -0.017(3)
Cl4 Cl 0.025(3) 0.064(5) 0.016(3) 0.012(3) 0.000(2) -0.023(3)
Sb1 Sb 0.0078(6) 0.0434(10) 0.0031(6) -0.0014(7) 0.0021(5) -0.0038(6)
Sb2 Sb 0.0024(6) 0.0318(10) 0.0353(10) -0.0118(7) -0.0082(6) 0.0131(7)
Sb3 Sb 0.0340(9) 0.0127(6) 0.0088(6) 0.0040(7) -0.0021(6) 0.0139(5)
Sb4 Sb 0.0385(10) 0.0066(6) 0.0192(7) 0.0076(7) 0.0099(7) -0.0085(5)
Zn1 Zn 0.032(2) 0.0278(17) 0.0238(15) 0.0022(15) 0.0106(15) -0.0030(12)
Zn2 Zn 0.0193(12) 0.0244(10) 0.0178(8) -0.0005(9) 0.0030(8) -0.0037(7)
Zn3 Zn 0.0095(18) 0.0306(16) 0.0218(14) -0.0046(13) -0.0019(12) -0.0126(12)

loop_
_atom_site_displace_Fourier_atom_site_label
_atom_site_displace_Fourier_axis
_atom_site_displace_Fourier_wave_vector_seq_id
_atom_site_displace_Fourier_param_cos
_atom_site_displace_Fourier_param_sin
Cl1 x 1 -0.051(2) 0.056(2)
Cl1 y 1 -0.0047(8) -0.0104(8)
Cl1 z 1 0.0263(10) 0.0217(10)
Cl1 x 2 0.011(3) -0.002(3)
Cl1 y 2 0.0017(9) 0.0005(9)
Cl1 z 2 -0.0080(11) 0.0046(11)
Cl2 x 1 -0.046(2) -0.092(2)
Cl2 y 1 0.0180(5) -0.0033(5)
Cl2 z 1 -0.0163(10) -0.0015(11)
Cl2 x 2 0.004(3) -0.020(3)
Cl2 y 2 -0.0060(5) 0.0073(5)
Cl2 z 2 0.0006(12) -0.0060(12)
Cl3 x 1 0.020(3) -0.055(3)
Cl3 y 1 -0.0119(7) -0.0139(7)
Cl3 z 1 0.0098(10) 0.0118(10)
Cl3 x 2 0.024(3) 0.012(3)
Cl3 y 2 0.0051(8) 0.0018(8)
Cl3 z 2 -0.0022(11) 0.0118(11)
Cl4 x 1 0.068(2) 0.037(2)
Cl4 y 1 0.0012(7) -0.0097(7)
Cl4 z 1 -0.0165(9) 0.0251(8)
Cl4 x 2 -0.024(3) 0.021(3)
Cl4 y 2 0.0001(8) 0.0025(7)
Cl4 z 2 0.0020(10) 0.0085(10)
Sb1 x 1 -0.0010(5) 0.0086(5)
Sb1 y 1 0.01043(15) 0.00765(17)
Sb1 z 1 0.02543(19) 0.01722(19)
Sb1 x 2 0.0170(5) -0.0033(5)
Sb1 y 2 0.00398(17) 0.00785(17)
Sb1 z 2 0.0017(2) 0.0064(2)
Sb2 x 1 0.0041(5) -0.0267(5)
Sb2 y 1 0.01203(16) 0.00088(15)
Sb2 z 1 0.0093(3) 0.0012(3)
Sb2 x 2 0.0079(6) -0.0272(5)
Sb2 y 2 -0.00295(17) -0.00207(17)
Sb2 z 2 -0.0018(3) 0.0019(3)
Sb3 x 1 -0.0034(6) 0.0100(6)
Sb3 y 1 -0.00065(13) 0.00162(13)
Sb3 z 1 -0.0102(2) 0.0068(2)
Sb3 x 2 -0.0017(6) 0.0006(6)
Sb3 y 2 0.00237(14) -0.00559(13)
Sb3 z 2 -0.0020(2) 0.0127(2)
Sb4 x 1 -0.0127(6) -0.0136(7)
Sb4 y 1 -0.00939(13) 0.00374(13)
Sb4 z 1 -0.0082(2) 0.0018(2)
Sb4 x 2 -0.0053(7) -0.0082(7)
Sb4 y 2 0.00263(14) -0.00227(14)
Sb4 z 2 -0.0006(2) 0.0007(2)
O1 x 1 0.008(5) -0.064(5)
O1 y 1 0.0168(11) -0.0069(11)
O1 z 1 0.0175(16) -0.0112(17)
O1 x 2 0.011(6) -0.070(5)
O1 y 2 -0.0012(13) -0.0005(12)
O1 z 2 0.001(2) -0.0054(19)
O2 x 1 -0.037(4) -0.044(4)
O2 y 1 -0.0058(11) -0.0057(10)
O2 z 1 -0.0262(17) 0.0139(16)
O2 x 2 -0.035(5) -0.016(5)
O2 y 2 -0.0005(12) 0.0053(12)
O2 z 2 0.005(2) 0.003(2)
O3 x 1 0.010(5) 0.008(5)
O3 y 1 -0.0164(11) -0.0009(11)
O3 z 1 -0.0174(16) -0.0009(17)
O3 x 2 0.048(5) -0.047(5)
O3 y 2 -0.0040(12) 0.0052(13)
O3 z 2 -0.0019(19) 0.0077(19)
O4 x 1 -0.008(4) 0.002(4)
O4 y 1 -0.0024(10) 0.0058(10)
O4 z 1 0.0195(16) 0.0089(16)
O4 x 2 -0.019(4) 0.022(4)
O4 y 2 -0.0051(11) -0.0001(12)
O4 z 2 0.0015(18) 0.0035(18)
O5 x 1 -0.178(11) -0.117(9)
O5 y 1 -0.005(2) -0.0110(14)
O5 z 1 -0.003(3) -0.013(2)
O5 x 2 -0.104(16) -0.239(9)
O5 y 2 -0.009(2) -0.0199(16)
O5 z 2 -0.013(3) -0.018(3)
O6 x 1 -0.098(8) -0.050(7)
O6 y 1 -0.0047(18) 0.0005(16)
O6 z 1 -0.005(3) -0.002(2)
O6 x 2 -0.064(9) -0.058(9)
O6 y 2 0.0084(18) -0.0065(18)
O6 z 2 -0.003(3) -0.004(3)
O7 x 1 -0.023(4) -0.028(4)
O7 y 1 -0.0030(10) 0.0051(10)
O7 z 1 -0.0070(17) 0.0081(17)
O7 x 2 -0.011(5) -0.008(5)
O7 y 2 0.0055(11) -0.0028(11)
O7 z 2 -0.0094(19) 0.0150(18)
O8 x 1 -0.035(5) 0.024(5)
O8 y 1 0.0133(11) 0.0125(11)
O8 z 1 0.0257(18) -0.0035(18)
O8 x 2 0.034(6) -0.065(5)
O8 y 2 0.0007(13) 0.0021(12)
O8 z 2 0.013(2) -0.003(2)
Zn1 x 1 -0.0025(17) -0.0050(15)
Zn1 y 1 -0.0073(3) -0.0043(3)
Zn1 z 1 0.0092(4) 0.0032(4)
Zn1 x 2 0.0323(18) -0.0233(19)
Zn1 y 2 -0.0005(3) -0.0013(3)
Zn1 z 2 -0.0001(4) -0.0001(5)
Zn2 x 1 -0.008(2) -0.0043(8)
Zn2 y 1 -0.0005(3) -0.00103(17)
Zn2 z 1 0.0001(5) -0.0021(3)
Zn2 x 2 -0.001(2) -0.0664(10)
Zn2 y 2 0.0001(3) 0.0005(2)
Zn2 z 2 0.0008(5) -0.0016(3)
Zn3 x 1 -0.0117(16) -0.0025(14)
Zn3 y 1 0.0058(2) -0.0045(3)
Zn3 z 1 -0.0096(4) 0.0018(4)
Zn3 x 2 -0.0487(16) -0.0251(17)
Zn3 y 2 -0.0003(3) -0.0011(3)
Zn3 z 2 0.0006(4) 0.0010(4)

loop_
_atom_site_Fourier_wave_vector_seq_id
_jana_atom_site_fourier_wave_vector_q1_coeff
1 1
2 2

loop_
_atom_site_occ_Fourier_atom_site_label
_atom_site_occ_Fourier_wave_vector_seq_id
_atom_site_occ_Fourier_param_cos
_atom_site_occ_Fourier_param_sin
O5 1 -0.07(5) 0.17(5)
O5 2 -0.37(6) 0.04(6)
O6 1 0.17(4) 0.08(4)
O6 2 -0.12(5) 0.01(5)

loop_
_atom_type_symbol
_atom_type_scat_dispersion_real
_atom_type_scat_dispersion_imag
_atom_type_scat_source
Cl 0.1484 0.1585 'International Tables Vol C tables 4.2.6.8 and 6.1.1.1'
O 0.0106 0.0060 'International Tables Vol C tables 4.2.6.8 and 6.1.1.1'
Sb -0.5866 1.5461 'International Tables Vol C tables 4.2.6.8 and 6.1.1.1'
Zn 0.2839 1.4301 'International Tables Vol C tables 4.2.6.8 and 6.1.1.1'

loop_
_cell_subsystem_code
_cell_subsystem_description
_cell_subsystem_matrix_W_1_1
_cell_subsystem_matrix_W_1_2
_cell_subsystem_matrix_W_1_3
_cell_subsystem_matrix_W_1_4
_cell_subsystem_matrix_W_2_1
_cell_subsystem_matrix_W_2_2
_cell_subsystem_matrix_W_2_3
_cell_subsystem_matrix_W_2_4
_cell_subsystem_matrix_W_3_1
_cell_subsystem_matrix_W_3_2
_cell_subsystem_matrix_W_3_3
_cell_subsystem_matrix_W_3_4
_cell_subsystem_matrix_W_4_1
_cell_subsystem_matrix_W_4_2
_cell_subsystem_matrix_W_4_3
_cell_subsystem_matrix_W_4_4
1 '1-st subsystem' 1 0 0 0 0 1 0 0 0 0 1 0 0 0 0 1
2 '2-nd subsystem' 1 0 0 1 0 1 0 0 0 0 1 0 0 0 0 1

loop_
_cell_wave_vector_seq_id
_cell_wave_vector_x
_cell_wave_vector_y
_cell_wave_vector_z
1 0.203200 0.000000 0.360200

loop_
_jana_cell_twin_matrix_id
_jana_cell_twin_volume_fraction
_jana_cell_twin_matrix_1_1
_jana_cell_twin_matrix_1_2
_jana_cell_twin_matrix_1_3
_jana_cell_twin_matrix_2_1
_jana_cell_twin_matrix_2_2
_jana_cell_twin_matrix_2_3
_jana_cell_twin_matrix_3_1
_jana_cell_twin_matrix_3_2
_jana_cell_twin_matrix_3_3
1 0.885(5) 1 0 0 0 1 0 0 0 1
2 0.115(5) -1 0 0 0 1 0 0 0 1
